data_7153022
loop_
_publ_author_name
'Lee, Yu-Ting'
'Lee, Yen-Te'
'Lee, Chia-Jui'
'Sheu, Chia-Ning'
'Lin, Bo-Yu'
'Wang, Jeng-Han'
'Lin, Wenwei'

_publ_section_title
;
 Chemoselective synthesis of tetrasubstituted furans via intramolecular
 Wittig reactions: mechanism and theoretical analysis.
;
_journal_issue 31
_journal_name_full 'Organic &amp; biomolecular chemistry'
_journal_page_first 5156
_journal_page_last 5161
_journal_paper_doi 10.1039/c3ob40858b
_journal_volume 11
_journal_year 2013
_chemical_formula_moiety 'C30 H18 Br N O3'
_chemical_formula_sum 'C30 H18 Br N O3'
_chemical_formula_weight 520.36
_chemical_name_systematic
;
?
;
_space_group_IT_number 14
_symmetry_cell_setting monoclinic
_symmetry_space_group_name_Hall '-P 2yab'
_symmetry_space_group_name_H-M 'P 1 21/a 1'
_atom_sites_solution_hydrogens geom
_atom_sites_solution_primary direct
_atom_sites_solution_secondary difmap
_audit_creation_method SHELXL-97
_cell_angle_alpha 90.00
_cell_angle_beta 93.4140(10)
_cell_angle_gamma 90.00
_cell_formula_units_Z 8
_cell_length_a 16.8022(2)
_cell_length_b 14.5818(2)
_cell_length_c 19.7887(3)
_cell_measurement_reflns_used 37732
_cell_measurement_temperature 293(2)
_cell_measurement_theta_max 25.028
_cell_measurement_theta_min 2.037
_cell_volume 4839.75(11)
_computing_cell_refinement 'HKL Scalepack (Otwinowski & Minor 1997)'
_computing_data_collection 'Collect (Nonius BV, 1997-2000)'
_computing_data_reduction 'HKL Denzo and Scalepack'
_computing_molecular_graphics 'Ortep-3 for Windows (Farrugia, 1997)'
_computing_publication_material 'WinGX publication routines (Farrugia, 1999)'
_computing_structure_refinement 'SHELXL-97 (Sheldrick, 1997)'
_computing_structure_solution 'SHELXS-86 (Sheldrick, 1986)'
_diffrn_ambient_temperature 293(2)
_diffrn_detector_area_resol_mean 9
_diffrn_measured_fraction_theta_full 0.999
_diffrn_measured_fraction_theta_max 0.999
_diffrn_measurement_device_type KappaCCD
_diffrn_measurement_method 'CCD rotation images, thick slices'
_diffrn_radiation_monochromator graphite
_diffrn_radiation_source 'fine-focus sealed tube'
_diffrn_radiation_type MoK\a
_diffrn_radiation_wavelength 0.71073
_diffrn_reflns_av_R_equivalents 0.0818
_diffrn_reflns_av_sigmaI/netI 0.0624
_diffrn_reflns_limit_h_max 18
_diffrn_reflns_limit_h_min -19
_diffrn_reflns_limit_k_max 17
_diffrn_reflns_limit_k_min -16
_diffrn_reflns_limit_l_max 23
_diffrn_reflns_limit_l_min -23
_diffrn_reflns_number 42574
_diffrn_reflns_theta_full 25.02
_diffrn_reflns_theta_max 25.02
_diffrn_reflns_theta_min 2.06
_exptl_absorpt_coefficient_mu 1.731
_exptl_absorpt_correction_T_max 0.474
_exptl_absorpt_correction_T_min 0.4254
_exptl_absorpt_correction_type multi-scan
_exptl_absorpt_process_details
;
?
;
_exptl_crystal_colour colorless
_exptl_crystal_density_diffrn 1.428
_exptl_crystal_density_method 'not measured'
_exptl_crystal_description prism
_exptl_crystal_F_000 2112
_exptl_crystal_size_max 0.58
_exptl_crystal_size_mid 0.5
_exptl_crystal_size_min 0.32
_refine_diff_density_max 0.413
_refine_diff_density_min -0.617
_refine_diff_density_rms 0.135
_refine_ls_extinction_method none
_refine_ls_goodness_of_fit_ref 0.796
_refine_ls_hydrogen_treatment fixed
_refine_ls_matrix_type full
_refine_ls_number_parameters 631
_refine_ls_number_reflns 8519
_refine_ls_number_restraints 0
_refine_ls_restrained_S_all 0.796
_refine_ls_R_factor_all 0.1141
_refine_ls_R_factor_gt 0.0608
_refine_ls_shift/su_max 0.001
_refine_ls_shift/su_mean 0.000
_refine_ls_structure_factor_coef Fsqd
_refine_ls_weighting_details 'calc w=1/[\s^2^(Fo^2^)+(0.1275P)^2^+20.1910P] where P=(Fo^2^+2Fc^2^)/3'
_refine_ls_weighting_scheme calc
_refine_ls_wR_factor_gt 0.1638
_refine_ls_wR_factor_ref 0.2162
_reflns_number_gt 5290
_reflns_number_total 8519
_reflns_threshold_expression >2sigma(I)
_cod_data_source_file c3ob40858b.txt
_cod_data_source_block 12253
_cod_original_sg_symbol_H-M 'P 21/a'
_cod_database_code 7153022

loop_
_symmetry_equiv_pos_as_xyz
'x, y, z'
'-x+1/2, y+1/2, -z'
'-x, -y, -z'
'x-1/2, -y-1/2, z'

loop_
_atom_site_label
_atom_site_type_symbol
_atom_site_fract_x
_atom_site_fract_y
_atom_site_fract_z
_atom_site_U_iso_or_equiv
_atom_site_adp_type
_atom_site_occupancy
_atom_site_symmetry_multiplicity
_atom_site_calc_flag
_atom_site_refinement_flags
Br1 Br 0.60975(4) 0.18450(6) 0.33983(4) 0.0778(3) Uani 1 1 d .
Br2 Br 0.86793(6) 0.47192(6) 0.16142(4) 0.0887(3) Uani 1 1 d .
O1 O 0.7102(3) 0.3768(3) 0.0403(2) 0.0681(12) Uani 1 1 d .
O2 O 0.6244(2) 0.4805(2) 0.07676(18) 0.0477(9) Uani 1 1 d .
O3 O 0.8190(2) 0.6949(2) 0.15467(18) 0.0471(9) Uani 1 1 d .
O4 O 0.7792(3) 0.2351(3) 0.4484(2) 0.0673(12) Uani 1 1 d .
O5 O 0.8818(2) 0.1558(3) 0.40958(18) 0.0487(9) Uani 1 1 d .
O6 O 0.6655(2) -0.0498(3) 0.35321(18) 0.0472(9) Uani 1 1 d .
N1 N 0.5457(4) 0.6340(4) 0.1799(3) 0.0821(18) Uani 1 1 d .
N2 N 0.9229(3) 0.0206(4) 0.2858(3) 0.0641(15) Uani 1 1 d .
C1 C 0.6662(3) 0.4009(4) 0.0823(3) 0.0446(13) Uani 1 1 d .
C2 C 0.6489(3) 0.3502(4) 0.1446(3) 0.0410(12) Uani 1 1 d .
C3 C 0.6841(4) 0.2650(4) 0.1550(3) 0.0584(16) Uani 1 1 d .
H3 H 0.7170 0.2416 0.1231 0.070 Uiso 1 1 calc R
C4 C 0.6708(4) 0.2144(4) 0.2122(3) 0.0637(17) Uani 1 1 d .
H4 H 0.6938 0.1569 0.2189 0.076 Uiso 1 1 calc R
C5 C 0.6227(3) 0.2515(4) 0.2587(3) 0.0477(14) Uani 1 1 d .
C6 C 0.5873(3) 0.3351(4) 0.2497(3) 0.0463(13) Uani 1 1 d .
H6 H 0.5546 0.3582 0.2819 0.056 Uiso 1 1 calc R
C7 C 0.6005(3) 0.3846(4) 0.1927(3) 0.0422(12) Uani 1 1 d .
H7 H 0.5767 0.4418 0.1862 0.051 Uiso 1 1 calc R
C8 C 0.6304(3) 0.5328(4) 0.0177(3) 0.0429(13) Uani 1 1 d .
C9 C 0.5895(3) 0.5063(4) -0.0417(3) 0.0526(15) Uani 1 1 d .
H9 H 0.5601 0.4522 -0.0432 0.063 Uiso 1 1 calc R
C10 C 0.5925(3) 0.5601(5) -0.0988(3) 0.0588(17) Uani 1 1 d .
H10 H 0.5659 0.5419 -0.1392 0.071 Uiso 1 1 calc R
C11 C 0.6347(4) 0.6404(5) -0.0957(3) 0.0573(16) Uani 1 1 d .
H11 H 0.6368 0.6768 -0.1342 0.069 Uiso 1 1 calc R
C12 C 0.6742(3) 0.6679(4) -0.0361(3) 0.0495(14) Uani 1 1 d .
H12 H 0.7015 0.7234 -0.0346 0.059 Uiso 1 1 calc R
C13 C 0.6739(3) 0.6135(4) 0.0224(2) 0.0379(12) Uani 1 1 d .
C14 C 0.7202(3) 0.6425(4) 0.0844(2) 0.0391(12) Uani 1 1 d .
C15 C 0.7977(3) 0.6674(3) 0.0896(2) 0.0380(12) Uani 1 1 d .
C16 C 0.8627(3) 0.6704(4) 0.0435(3) 0.0405(12) Uani 1 1 d .
C17 C 0.8691(4) 0.6049(4) -0.0068(3) 0.0568(16) Uani 1 1 d .
H17 H 0.8315 0.5582 -0.0119 0.068 Uiso 1 1 calc R
C18 C 0.9311(4) 0.6091(5) -0.0490(3) 0.0678(18) Uani 1 1 d .
H18 H 0.9348 0.5655 -0.0830 0.081 Uiso 1 1 calc R
C19 C 0.9869(4) 0.6763(5) -0.0417(3) 0.0661(18) Uani 1 1 d .
H19 H 1.0286 0.6783 -0.0705 0.079 Uiso 1 1 calc R
C20 C 0.9822(4) 0.7408(5) 0.0077(3) 0.0638(17) Uani 1 1 d .
H20 H 1.0205 0.7868 0.0123 0.077 Uiso 1 1 calc R
C21 C 0.9204(3) 0.7381(4) 0.0512(3) 0.0505(14) Uani 1 1 d .
H21 H 0.9178 0.7816 0.0854 0.061 Uiso 1 1 calc R
C22 C 0.6918(3) 0.6546(4) 0.1518(3) 0.0452(13) Uani 1 1 d .
C23 C 0.6115(4) 0.6429(4) 0.1690(3) 0.0547(15) Uani 1 1 d .
C24 C 0.7545(4) 0.6861(4) 0.1927(3) 0.0469(14) Uani 1 1 d .
C25 C 0.7683(4) 0.7092(4) 0.2638(3) 0.0567(16) Uani 1 1 d .
C26 C 0.8400(5) 0.7476(5) 0.2871(3) 0.071(2) Uani 1 1 d .
H26 H 0.8795 0.7588 0.2571 0.085 Uiso 1 1 calc R
C27 C 0.8530(6) 0.7694(5) 0.3551(4) 0.090(3) Uani 1 1 d .
H27 H 0.9012 0.7953 0.3708 0.109 Uiso 1 1 calc R
C28 C 0.7950(7) 0.7526(5) 0.3989(3) 0.089(3) Uani 1 1 d .
H28 H 0.8040 0.7669 0.4446 0.106 Uiso 1 1 calc R
C29 C 0.7243(6) 0.7152(6) 0.3765(4) 0.086(2) Uani 1 1 d .
H29 H 0.6850 0.7044 0.4068 0.103 Uiso 1 1 calc R
C30 C 0.7105(5) 0.6932(5) 0.3098(3) 0.072(2) Uani 1 1 d .
H30 H 0.6620 0.6672 0.2950 0.087 Uiso 1 1 calc R
C31 C 0.8262(3) 0.2237(4) 0.4061(3) 0.0452(13) Uani 1 1 d .
C32 C 0.8335(3) 0.2806(4) 0.3447(3) 0.0415(12) Uani 1 1 d .
C33 C 0.7856(3) 0.3565(4) 0.3337(3) 0.0505(14) Uani 1 1 d .
H33 H 0.7461 0.3691 0.3634 0.061 Uiso 1 1 calc R
C34 C 0.7951(4) 0.4136(4) 0.2800(3) 0.0564(15) Uani 1 1 d .
H34 H 0.7629 0.4651 0.2732 0.068 Uiso 1 1 calc R
C35 C 0.8531(4) 0.3933(4) 0.2362(3) 0.0521(14) Uani 1 1 d .
C36 C 0.9010(4) 0.3177(4) 0.2444(3) 0.0540(15) Uani 1 1 d .
H36 H 0.9390 0.3046 0.2136 0.065 Uiso 1 1 calc R
C37 C 0.8916(3) 0.2617(4) 0.2993(3) 0.0493(14) Uani 1 1 d .
H37 H 0.9244 0.2107 0.3062 0.059 Uiso 1 1 calc R
C38 C 0.8844(3) 0.0975(4) 0.4659(3) 0.0465(13) Uani 1 1 d .
C39 C 0.9401(4) 0.1164(5) 0.5186(3) 0.0613(17) Uani 1 1 d .
H39 H 0.9724 0.1680 0.5172 0.074 Uiso 1 1 calc R
C40 C 0.9467(4) 0.0578(6) 0.5727(3) 0.075(2) Uani 1 1 d .
H40 H 0.9827 0.0702 0.6090 0.090 Uiso 1 1 calc R
C41 C 0.8999(4) -0.0193(5) 0.5733(3) 0.0662(18) Uani 1 1 d .
H41 H 0.9053 -0.0595 0.6098 0.079 Uiso 1 1 calc R
C42 C 0.8454(3) -0.0381(4) 0.5206(3) 0.0536(15) Uani 1 1 d .
H42 H 0.8141 -0.0906 0.5220 0.064 Uiso 1 1 calc R
C43 C 0.8365(3) 0.0207(4) 0.4653(3) 0.0417(12) Uani 1 1 d .
C44 C 0.7775(3) -0.0003(4) 0.4093(3) 0.0423(13) Uani 1 1 d .
C45 C 0.7001(3) -0.0263(4) 0.4159(3) 0.0436(13) Uani 1 1 d .
C46 C 0.6494(3) -0.0318(4) 0.4729(3) 0.0466(14) Uani 1 1 d .
C47 C 0.6569(3) 0.0330(4) 0.5244(3) 0.0531(15) Uani 1 1 d .
H47 H 0.6936 0.0805 0.5219 0.064 Uiso 1 1 calc R
C48 C 0.6103(4) 0.0270(5) 0.5791(3) 0.0633(17) Uani 1 1 d .
H48 H 0.6167 0.0697 0.6139 0.076 Uiso 1 1 calc R
C49 C 0.5545(4) -0.0411(5) 0.5828(3) 0.0657(19) Uani 1 1 d .
H49 H 0.5227 -0.0438 0.6197 0.079 Uiso 1 1 calc R
C50 C 0.5454(4) -0.1060(5) 0.5315(4) 0.0641(18) Uani 1 1 d .
H50 H 0.5076 -0.1523 0.5338 0.077 Uiso 1 1 calc R
C51 C 0.5932(3) -0.1013(4) 0.4769(3) 0.0547(15) Uani 1 1 d .
H51 H 0.5876 -0.1449 0.4427 0.066 Uiso 1 1 calc R
C52 C 0.7902(3) -0.0090(4) 0.3382(3) 0.0428(13) Uani 1 1 d .
C53 C 0.8635(4) 0.0081(4) 0.3082(3) 0.0461(13) Uani 1 1 d .
C54 C 0.7208(3) -0.0395(4) 0.3059(3) 0.0450(13) Uani 1 1 d .
C55 C 0.6958(4) -0.0634(4) 0.2366(3) 0.0485(14) Uani 1 1 d .
C56 C 0.6175(4) -0.0887(5) 0.2203(3) 0.0653(18) Uani 1 1 d .
H56 H 0.5807 -0.0886 0.2536 0.078 Uiso 1 1 calc R
C57 C 0.5937(5) -0.1141(5) 0.1550(4) 0.073(2) Uani 1 1 d .
H57 H 0.5411 -0.1311 0.1446 0.088 Uiso 1 1 calc R
C58 C 0.6470(5) -0.1145(5) 0.1056(3) 0.0676(19) Uani 1 1 d .
H58 H 0.6311 -0.1326 0.0618 0.081 Uiso 1 1 calc R
C59 C 0.7236(5) -0.0883(5) 0.1210(3) 0.0684(19) Uani 1 1 d .
H59 H 0.7597 -0.0873 0.0871 0.082 Uiso 1 1 calc R
C60 C 0.7486(4) -0.0631(5) 0.1860(3) 0.0620(17) Uani 1 1 d .
H60 H 0.8014 -0.0459 0.1957 0.074 Uiso 1 1 calc R

loop_
_atom_site_aniso_label
_atom_site_aniso_U_11
_atom_site_aniso_U_22
_atom_site_aniso_U_33
_atom_site_aniso_U_23
_atom_site_aniso_U_13
_atom_site_aniso_U_12
Br1 0.0697(5) 0.0890(6) 0.0749(5) 0.0419(4) 0.0048(4) -0.0036(4)
Br2 0.1084(7) 0.0762(5) 0.0824(5) 0.0371(4) 0.0130(5) 0.0175(5)
O1 0.080(3) 0.076(3) 0.051(2) 0.009(2) 0.020(2) 0.024(3)
O2 0.056(2) 0.042(2) 0.047(2) 0.0084(17) 0.0135(18) -0.0007(18)
O3 0.056(2) 0.046(2) 0.040(2) -0.0023(17) 0.0054(17) -0.0038(18)
O4 0.062(3) 0.093(3) 0.049(2) 0.006(2) 0.015(2) 0.012(2)
O5 0.050(2) 0.050(2) 0.047(2) 0.0098(18) 0.0050(17) -0.0014(19)
O6 0.044(2) 0.054(2) 0.042(2) 0.0040(17) -0.0022(17) -0.0051(18)
N1 0.069(4) 0.085(4) 0.096(5) 0.015(4) 0.036(4) 0.001(3)
N2 0.059(4) 0.085(4) 0.050(3) -0.002(3) 0.015(3) -0.012(3)
C1 0.043(3) 0.049(3) 0.041(3) -0.003(3) -0.001(2) 0.000(3)
C2 0.040(3) 0.042(3) 0.040(3) 0.002(2) -0.001(2) -0.004(2)
C3 0.071(4) 0.049(4) 0.057(4) 0.005(3) 0.016(3) 0.011(3)
C4 0.076(5) 0.044(4) 0.071(4) 0.008(3) 0.007(4) 0.011(3)
C5 0.044(3) 0.048(3) 0.051(3) 0.010(3) 0.000(3) -0.007(3)
C6 0.042(3) 0.047(3) 0.051(3) 0.005(3) 0.008(2) -0.004(3)
C7 0.037(3) 0.043(3) 0.046(3) 0.003(2) 0.003(2) -0.001(2)
C8 0.043(3) 0.047(3) 0.039(3) 0.005(2) 0.007(2) 0.005(3)
C9 0.041(3) 0.060(4) 0.057(4) -0.006(3) 0.007(3) -0.007(3)
C10 0.044(3) 0.094(5) 0.039(3) 0.009(3) -0.003(3) 0.006(3)
C11 0.054(4) 0.075(4) 0.044(3) 0.019(3) 0.003(3) 0.010(3)
C12 0.047(3) 0.049(3) 0.053(3) 0.014(3) 0.010(3) 0.008(3)
C13 0.034(3) 0.042(3) 0.039(3) 0.007(2) 0.008(2) 0.001(2)
C14 0.037(3) 0.040(3) 0.041(3) 0.008(2) 0.005(2) 0.003(2)
C15 0.043(3) 0.034(3) 0.037(3) 0.000(2) 0.003(2) 0.003(2)
C16 0.037(3) 0.045(3) 0.039(3) 0.008(2) 0.002(2) 0.005(2)
C17 0.052(4) 0.065(4) 0.055(4) -0.009(3) 0.014(3) -0.012(3)
C18 0.070(4) 0.071(5) 0.063(4) -0.020(3) 0.020(3) -0.010(4)
C19 0.059(4) 0.078(5) 0.064(4) -0.004(4) 0.024(3) -0.003(4)
C20 0.041(3) 0.070(4) 0.081(5) -0.003(4) 0.012(3) -0.014(3)
C21 0.044(3) 0.051(4) 0.057(3) 0.000(3) 0.002(3) -0.004(3)
C22 0.055(4) 0.039(3) 0.043(3) 0.007(2) 0.017(3) 0.005(3)
C23 0.071(5) 0.045(3) 0.050(3) 0.003(3) 0.020(3) 0.008(3)
C24 0.060(4) 0.039(3) 0.042(3) 0.003(2) 0.008(3) 0.001(3)
C25 0.091(5) 0.041(3) 0.039(3) 0.004(3) 0.012(3) 0.008(3)
C26 0.106(6) 0.057(4) 0.048(4) 0.001(3) 0.000(4) -0.009(4)
C27 0.148(8) 0.070(5) 0.052(4) -0.004(4) -0.006(5) -0.019(5)
C28 0.170(9) 0.058(5) 0.038(4) -0.006(3) 0.007(5) 0.011(5)
C29 0.133(8) 0.077(5) 0.050(4) 0.003(4) 0.026(5) 0.016(5)
C30 0.102(6) 0.073(5) 0.043(4) 0.001(3) 0.016(4) 0.010(4)
C31 0.045(3) 0.050(3) 0.040(3) -0.003(3) -0.005(3) -0.008(3)
C32 0.034(3) 0.048(3) 0.042(3) -0.006(2) -0.007(2) -0.003(2)
C33 0.046(3) 0.053(4) 0.051(3) -0.007(3) 0.001(3) 0.009(3)
C34 0.056(4) 0.050(4) 0.062(4) 0.002(3) -0.001(3) 0.016(3)
C35 0.051(4) 0.053(4) 0.051(3) 0.004(3) -0.004(3) 0.002(3)
C36 0.053(4) 0.052(4) 0.057(4) 0.007(3) 0.007(3) 0.007(3)
C37 0.049(3) 0.046(3) 0.053(3) 0.004(3) 0.006(3) 0.010(3)
C38 0.042(3) 0.056(4) 0.041(3) 0.007(3) 0.003(2) -0.001(3)
C39 0.056(4) 0.067(4) 0.060(4) -0.001(3) -0.009(3) -0.011(3)
C40 0.070(5) 0.098(6) 0.053(4) 0.009(4) -0.025(3) -0.005(4)
C41 0.069(4) 0.079(5) 0.050(4) 0.018(3) -0.007(3) 0.011(4)
C42 0.047(3) 0.065(4) 0.049(3) 0.014(3) 0.001(3) 0.000(3)
C43 0.039(3) 0.049(3) 0.037(3) 0.010(2) 0.001(2) -0.003(3)
C44 0.042(3) 0.045(3) 0.039(3) 0.009(2) -0.003(2) 0.001(2)
C45 0.043(3) 0.045(3) 0.042(3) 0.004(2) -0.002(2) -0.001(3)
C46 0.041(3) 0.053(4) 0.046(3) 0.014(3) 0.000(2) 0.001(3)
C47 0.045(3) 0.066(4) 0.049(3) 0.002(3) 0.007(3) -0.006(3)
C48 0.058(4) 0.082(5) 0.050(4) 0.005(3) 0.008(3) 0.001(4)
C49 0.056(4) 0.083(5) 0.060(4) 0.025(4) 0.017(3) 0.021(4)
C50 0.042(3) 0.067(4) 0.084(5) 0.031(4) 0.013(3) 0.002(3)
C51 0.050(4) 0.050(4) 0.064(4) 0.019(3) 0.004(3) 0.000(3)
C52 0.046(3) 0.046(3) 0.036(3) 0.007(2) 0.002(2) 0.002(3)
C53 0.048(4) 0.050(3) 0.040(3) 0.003(3) 0.001(3) -0.001(3)
C54 0.046(3) 0.047(3) 0.042(3) 0.007(2) 0.002(3) -0.001(3)
C55 0.057(4) 0.039(3) 0.047(3) 0.004(3) -0.010(3) -0.005(3)
C56 0.068(4) 0.070(5) 0.057(4) -0.005(3) -0.006(3) 0.001(4)
C57 0.077(5) 0.074(5) 0.066(5) -0.005(4) -0.022(4) -0.005(4)
C58 0.094(6) 0.058(4) 0.048(4) -0.001(3) -0.022(4) -0.004(4)
C59 0.091(5) 0.070(5) 0.044(4) 0.005(3) 0.005(3) -0.006(4)
C60 0.073(4) 0.071(4) 0.041(3) 0.006(3) -0.001(3) -0.012(4)

loop_
_atom_type_symbol
_atom_type_description
_atom_type_scat_dispersion_real
_atom_type_scat_dispersion_imag
_atom_type_scat_source
C C 0.0033 0.0016 'International Tables Vol C Tables 4.2.6.8 and 6.1.1.4'
H H 0.0000 0.0000 'International Tables Vol C Tables 4.2.6.8 and 6.1.1.4'
Br Br -0.2901 2.4595 'International Tables Vol C Tables 4.2.6.8 and 6.1.1.4'
N N 0.0061 0.0033 'International Tables Vol C Tables 4.2.6.8 and 6.1.1.4'
O O 0.0106 0.0060 'International Tables Vol C Tables 4.2.6.8 and 6.1.1.4'

loop_
_geom_angle_atom_site_label_1
_geom_angle_atom_site_label_2
_geom_angle_atom_site_label_3
_geom_angle
C1 O2 C8 118.0(4)
C15 O3 C24 108.6(4)
C31 O5 C38 118.1(4)
C54 O6 C45 108.8(4)
O1 C1 O2 122.2(5)
O1 C1 C2 126.3(5)
O2 C1 C2 111.5(5)
C7 C2 C3 119.1(5)
C7 C2 C1 123.0(5)
C3 C2 C1 117.9(5)
C2 C3 C4 120.9(6)
C2 C3 H3 119.5
C4 C3 H3 119.5
C5 C4 C3 118.0(6)
C5 C4 H4 121.0
C3 C4 H4 121.0
C4 C5 C6 122.3(5)
C4 C5 Br1 117.7(4)
C6 C5 Br1 119.9(4)
C5 C6 C7 119.3(5)
C5 C6 H6 120.4
C7 C6 H6 120.4
C2 C7 C6 120.4(5)
C2 C7 H7 119.8
C6 C7 H7 119.8
C13 C8 C9 122.0(5)
C13 C8 O2 117.9(5)
C9 C8 O2 120.0(5)
C8 C9 C10 119.8(6)
C8 C9 H9 120.1
C10 C9 H9 120.1
C11 C10 C9 119.6(6)
C11 C10 H10 120.2
C9 C10 H10 120.2
C10 C11 C12 120.6(5)
C10 C11 H11 119.7
C12 C11 H11 119.7
C11 C12 C13 121.1(6)
C11 C12 H12 119.4
C13 C12 H12 119.4
C8 C13 C12 116.8(5)
C8 C13 C14 123.3(4)
C12 C13 C14 119.8(5)
C15 C14 C22 105.3(5)
C15 C14 C13 126.8(5)
C22 C14 C13 127.8(5)
O3 C15 C14 110.2(4)
O3 C15 C16 114.4(4)
C14 C15 C16 135.4(5)
C17 C16 C21 119.1(5)
C17 C16 C15 121.3(5)
C21 C16 C15 119.6(5)
C16 C17 C18 119.9(6)
C16 C17 H17 120.0
C18 C17 H17 120.0
C19 C18 C17 120.7(6)
C19 C18 H18 119.6
C17 C18 H18 119.6
C20 C19 C18 120.3(6)
C20 C19 H19 119.8
C18 C19 H19 119.8
C19 C20 C21 120.2(6)
C19 C20 H20 119.9
C21 C20 H20 119.9
C16 C21 C20 119.7(6)
C16 C21 H21 120.1
C20 C21 H21 120.1
C24 C22 C23 127.3(5)
C24 C22 C14 107.5(5)
C23 C22 C14 124.9(5)
N1 C23 C22 177.1(7)
C22 C24 O3 108.3(5)
C22 C24 C25 136.4(6)
O3 C24 C25 115.3(5)
C26 C25 C30 118.7(6)
C26 C25 C24 120.2(6)
C30 C25 C24 121.2(6)
C25 C26 C27 120.0(7)
C25 C26 H26 120.0
C27 C26 H26 120.0
C28 C27 C26 119.9(8)
C28 C27 H27 120.1
C26 C27 H27 120.1
C29 C28 C27 120.6(7)
C29 C28 H28 119.7
C27 C28 H28 119.7
C28 C29 C30 120.3(8)
C28 C29 H29 119.8
C30 C29 H29 119.8
C29 C30 C25 120.6(8)
C29 C30 H30 119.7
C25 C30 H30 119.7
O4 C31 O5 123.1(5)
O4 C31 C32 125.8(6)
O5 C31 C32 111.1(5)
C37 C32 C33 118.9(5)
C37 C32 C31 120.8(5)
C33 C32 C31 120.2(5)
C34 C33 C32 121.1(5)
C34 C33 H33 119.5
C32 C33 H33 119.5
C35 C34 C33 118.7(5)
C35 C34 H34 120.7
C33 C34 H34 120.7
C34 C35 C36 122.1(6)
C34 C35 Br2 119.5(5)
C36 C35 Br2 118.4(5)
C37 C36 C35 118.6(6)
C37 C36 H36 120.7
C35 C36 H36 120.7
C32 C37 C36 120.5(5)
C32 C37 H37 119.7
C36 C37 H37 119.7
C43 C38 C39 122.3(5)
C43 C38 O5 119.7(5)
C39 C38 O5 117.8(5)
C38 C39 C40 119.0(6)
C38 C39 H39 120.5
C40 C39 H39 120.5
C41 C40 C39 119.9(6)
C41 C40 H40 120.0
C39 C40 H40 120.0
C40 C41 C42 120.9(6)
C40 C41 H41 119.6
C42 C41 H41 119.6
C41 C42 C43 120.6(6)
C41 C42 H42 119.7
C43 C42 H42 119.7
C38 C43 C42 117.3(5)
C38 C43 C44 122.7(5)
C42 C43 C44 120.0(5)
C45 C44 C52 105.3(5)
C45 C44 C43 125.9(5)
C52 C44 C43 128.4(5)
O6 C45 C44 109.6(5)
O6 C45 C46 116.6(5)
C44 C45 C46 133.8(5)
C47 C46 C51 119.1(5)
C47 C46 C45 119.9(5)
C51 C46 C45 121.0(5)
C46 C47 C48 120.1(6)
C46 C47 H47 119.9
C48 C47 H47 119.9
C49 C48 C47 120.8(7)
C49 C48 H48 119.6
C47 C48 H48 119.6
C48 C49 C50 120.0(6)
C48 C49 H49 120.0
C50 C49 H49 120.0
C49 C50 C51 119.4(6)
C49 C50 H50 120.3
C51 C50 H50 120.3
C50 C51 C46 120.6(6)
C50 C51 H51 119.7
C46 C51 H51 119.7
C54 C52 C53 126.7(5)
C54 C52 C44 108.2(5)
C53 C52 C44 125.1(5)
N2 C53 C52 178.1(6)
O6 C54 C52 108.1(4)
O6 C54 C55 116.8(5)
C52 C54 C55 135.1(5)
C60 C55 C56 118.4(6)
C60 C55 C54 121.6(5)
C56 C55 C54 120.1(6)
C57 C56 C55 120.5(7)
C57 C56 H56 119.8
C55 C56 H56 119.8
C58 C57 C56 120.4(7)
C58 C57 H57 119.8
C56 C57 H57 119.8
C57 C58 C59 119.4(6)
C57 C58 H58 120.3
C59 C58 H58 120.3
C58 C59 C60 121.0(7)
C58 C59 H59 119.5
C60 C59 H59 119.5
C55 C60 C59 120.3(6)
C55 C60 H60 119.9
C59 C60 H60 119.9

loop_
_geom_bond_atom_site_label_1
_geom_bond_atom_site_label_2
_geom_bond_distance
Br1 C5 1.903(5)
Br2 C35 1.900(6)
O1 C1 1.196(6)
O2 C1 1.359(7)
O2 C8 1.404(6)
O3 C15 1.375(6)
O3 C24 1.362(7)
O4 C31 1.198(7)
O5 C31 1.360(7)
O5 C38 1.399(6)
O6 C54 1.366(6)
O6 C45 1.381(6)
N1 C23 1.146(8)
N2 C53 1.132(7)
C1 C2 1.481(7)
C2 C7 1.382(7)
C2 C3 1.386(8)
C3 C4 1.379(8)
C3 H3 0.9300
C4 C5 1.373(8)
C4 H4 0.9300
C5 C6 1.363(8)
C6 C7 1.369(7)
C6 H6 0.9300
C7 H7 0.9300
C8 C13 1.386(7)
C8 C9 1.380(8)
C9 C10 1.380(8)
C9 H9 0.9300
C10 C11 1.369(9)
C10 H10 0.9300
C11 C12 1.378(8)
C11 H11 0.9300
C12 C13 1.404(7)
C12 H12 0.9300
C13 C14 1.474(7)
C14 C15 1.351(7)
C14 C22 1.453(7)
C15 C16 1.465(7)
C16 C17 1.388(8)
C16 C21 1.387(8)
C17 C18 1.375(8)
C17 H17 0.9300
C18 C19 1.359(9)
C18 H18 0.9300
C19 C20 1.363(9)
C19 H19 0.9300
C20 C21 1.387(8)
C20 H20 0.9300
C21 H21 0.9300
C22 C24 1.368(8)
C22 C23 1.421(9)
C24 C25 1.453(8)
C25 C26 1.382(10)
C25 C30 1.389(9)
C26 C27 1.388(9)
C26 H26 0.9300
C27 C28 1.366(12)
C27 H27 0.9300
C28 C29 1.357(12)
C28 H28 0.9300
C29 C30 1.365(10)
C29 H29 0.9300
C30 H30 0.9300
C31 C32 1.483(8)
C32 C37 1.393(8)
C32 C33 1.378(8)
C33 C34 1.367(8)
C33 H33 0.9300
C34 C35 1.374(8)
C34 H34 0.9300
C35 C36 1.369(8)
C36 C37 1.376(8)
C36 H36 0.9300
C37 H37 0.9300
C38 C43 1.380(8)
C38 C39 1.386(8)
C39 C40 1.370(9)
C39 H39 0.9300
C40 C41 1.372(10)
C40 H40 0.9300
C41 C42 1.374(9)
C41 H41 0.9300
C42 C43 1.392(7)
C42 H42 0.9300
C43 C44 1.473(7)
C44 C45 1.369(7)
C44 C52 1.442(7)
C45 C46 1.456(8)
C46 C47 1.390(8)
C46 C51 1.390(8)
C47 C48 1.376(8)
C47 H47 0.9300
C48 C49 1.371(10)
C48 H48 0.9300
C49 C50 1.390(10)
C49 H49 0.9300
C50 C51 1.386(9)
C50 H50 0.9300
C51 H51 0.9300
C52 C54 1.371(8)
C52 C53 1.420(8)
C54 C55 1.452(8)
C55 C60 1.377(8)
C55 C56 1.386(9)
C56 C57 1.380(9)
C56 H56 0.9300
C57 C58 1.364(10)
C57 H57 0.9300
C58 C59 1.359(10)
C58 H58 0.9300
C59 C60 1.380(9)
C59 H59 0.9300
C60 H60 0.9300
